data_4301838
loop_
_publ_author_name
'Binbin Zhou'
'Mark S. Denning'
'Thomas A. D. Chapman'
'Jose M. Goicoechea'

_publ_contact_author 'Jose M. Goicoechea'
_publ_contact_author_address
;    
Chemistry Research Laboratory,
University of Oxford,
Mansfield Road, 
Oxford OX1 3TA. UK.
;
_publ_contact_author_email jose.goicoechea@chem.ox.ac.uk
_publ_contact_author_fax '+44 1865 272690'
_publ_contact_author_phone '+44 1865 275961'
_publ_section_title
;
Coupling Reactions of Functionalized Zintl Ions [E9Cd(C6H5)]3- (E = Sn,
Pb) with Tributyltinhydride: Synthesis and Isolation of
{Sn9CdSn[(CH2)3CH3]3}3-
;
_journal_name_full 'Inorganic Chemistry'
_journal_page_first 2899
_journal_page_last 2907
_journal_paper_doi 10.1021/ic8022826
_journal_volume 48
_journal_year 2009
_chemical_formula_moiety '3(C18 H36 K N2 O6), 0.8(C6 H5 Sn9 Cd), 0.2(Sn9), C2 H6 N2'
_chemical_formula_sum 'C61 H120 Cd K3 N8 O18 Sn9'
_chemical_formula_weight 2551.56
_chemical_melting_point ?
_chemical_name_systematic
; 
[K-(2,2,2-crypt)]3[Sn9Cd(C6H5)]0.8[Sn9]0.2*en
;
_space_group_IT_number 2
_symmetry_cell_setting triclinic
_symmetry_space_group_name_Hall '-P 1'
_symmetry_space_group_name_H-M 'P -1'
_atom_sites_solution_hydrogens geom
_atom_sites_solution_primary direct
_atom_sites_solution_secondary difmap
_audit_creation_method SHELXL-97
_cell_angle_alpha 91.0976(4)
_cell_angle_beta 95.6698(4)
_cell_angle_gamma 113.5806(4)
_cell_formula_units_Z 2
_cell_length_a 15.2071(1)
_cell_length_b 15.4662(1)
_cell_length_c 21.4652(2)
_cell_measurement_reflns_used 246605
_cell_measurement_temperature 150(2)
_cell_measurement_theta_max 27.485
_cell_measurement_theta_min 5.097
_cell_volume 4594.79(6)
_computing_cell_refinement
;
KappaCCD software "DENZO" (Otwinowski & Minor, 1996)
;
_computing_data_collection
;
KappaCCD software "Collect" (Nonius, 2000)
;
_computing_data_reduction
;
KappaCCD software "DENZO" (Otwinowski & Minor, 1996)
;
_computing_molecular_graphics 'WinGX (Farrugia, 2005)'
_computing_publication_material 'XCIF (Sheldrick, 2001)'
_computing_structure_refinement 'SHELXL-97 (Sheldrick, 1997)'
_computing_structure_solution 'SHELXS-97 (Sheldrick, 1990)'
_diffrn_ambient_temperature 150(2)
_diffrn_detector_area_resol_mean 9
_diffrn_measured_fraction_theta_full 0.991
_diffrn_measured_fraction_theta_max 0.991
_diffrn_measurement_device_type 'Nonius KappaCCD'
_diffrn_measurement_method 'omega scans'
_diffrn_radiation_monochromator graphite
_diffrn_radiation_source 'fine-focus sealed tube'
_diffrn_radiation_type MoK\a
_diffrn_radiation_wavelength 0.71073
_diffrn_reflns_av_R_equivalents 0.0241
_diffrn_reflns_av_sigmaI/netI 0.0337
_diffrn_reflns_limit_h_max 18
_diffrn_reflns_limit_h_min -18
_diffrn_reflns_limit_k_max 18
_diffrn_reflns_limit_k_min -18
_diffrn_reflns_limit_l_max 25
_diffrn_reflns_limit_l_min -25
_diffrn_reflns_number 31323
_diffrn_reflns_theta_full 25.00
_diffrn_reflns_theta_max 25.00
_diffrn_reflns_theta_min 5.10
_exptl_absorpt_coefficient_mu 2.822
_exptl_absorpt_correction_T_max 0.8489
_exptl_absorpt_correction_T_min 0.3981
_exptl_absorpt_correction_type multi-scan
_exptl_absorpt_process_details 'DENZO/SCALEPACK (Otwinowski & Minor, 1997)'
_exptl_crystal_colour 'dark red'
_exptl_crystal_density_diffrn 1.844
_exptl_crystal_density_meas ?
_exptl_crystal_density_method .
_exptl_crystal_description rod
_exptl_crystal_F_000 2482
_exptl_crystal_size_max 0.40
_exptl_crystal_size_mid 0.30
_exptl_crystal_size_min 0.06
_refine_diff_density_max 1.668
_refine_diff_density_min -1.000
_refine_diff_density_rms 0.094
_refine_ls_extinction_method none
_refine_ls_goodness_of_fit_ref 1.039
_refine_ls_hydrogen_treatment constr
_refine_ls_matrix_type full
_refine_ls_number_parameters 969
_refine_ls_number_reflns 16029
_refine_ls_number_restraints 25
_refine_ls_restrained_S_all 1.047
_refine_ls_R_factor_all 0.0453
_refine_ls_R_factor_gt 0.0331
_refine_ls_shift/su_max 0.022
_refine_ls_shift/su_mean 0.000
_refine_ls_structure_factor_coef Fsqd
_refine_ls_weighting_details 'calc w=1/[\s^2^(Fo^2^)+(0.0234P)^2^+13.8290P] where P=(Fo^2^+2Fc^2^)/3'
_refine_ls_weighting_scheme calc
_refine_ls_wR_factor_gt 0.0730
_refine_ls_wR_factor_ref 0.0764
_reflns_number_gt 13299
_reflns_number_total 16029
_reflns_threshold_expression >2sigma(I)
_cod_data_source_file ic8022826_si_001_1.cif
_cod_data_source_block 1
_cod_depositor_comments
;
The following automatic conversions were performed:
'_symmetry_cell_setting' value 'Triclinic' changed to 'triclinic'
according to '/home/saulius/struct/CIF-dictionaries/cif_core.dic'
dictionary named 'cif_core.dic' version 2.4.1 from 2010-06-29.

Automatic conversion script
Id: cif_fix_enum 1527 2010-12-29 10:47:43Z saulius 

The following automatic conversions were performed:

'_chemical_melting_point' value 'not measured' was changed to '?' -
the value is undefined or not given.

Automatic conversion script
Id: cif_fix_values 1646 2011-03-28 12:23:43Z adriana 

The following automatic conversions were performed:
data name '_contact_author_fax' replaced with
'_publ_contact_author_fax' as specified in the replacement file
'/home/antanas/src/cod-tools/trunk/data/replacement-values/replacement_tags.lst'.

Automatic conversion script
Id: cif_correct_tags 4998 2017-03-02 13:24:31Z antanas 
;
_cod_database_code 4301838

loop_
_symmetry_equiv_pos_as_xyz
'x, y, z'
'-x, -y, -z'

loop_
_atom_site_label
_atom_site_type_symbol
_atom_site_fract_x
_atom_site_fract_y
_atom_site_fract_z
_atom_site_U_iso_or_equiv
_atom_site_adp_type
_atom_site_occupancy
_atom_site_symmetry_multiplicity
_atom_site_calc_flag
_atom_site_refinement_flags
_atom_site_disorder_assembly
_atom_site_disorder_group
Sn1 Sn 0.54768(10) 0.69168(13) 0.22961(8) 0.0455(3) Uani 0.7980(13) 1 d P A 1
Sn2 Sn 0.61127(7) 0.53555(7) 0.21748(4) 0.0286(2) Uani 0.7980(13) 1 d P A 1
Sn3 Sn 0.65203(9) 0.66673(6) 0.34499(6) 0.0355(2) Uani 0.7980(13) 1 d P A 1
Sn6 Sn 0.77116(4) 0.56631(3) 0.31439(2) 0.03164(13) Uani 0.7980(13) 1 d P A 1
Sn7 Sn 0.85894(9) 0.78696(10) 0.34959(7) 0.0297(2) Uani 0.7980(13) 1 d P A 1
Sn8 Sn 0.88747(14) 0.82218(13) 0.20691(7) 0.0266(2) Uani 0.7980(13) 1 d P A 1
Sn1A Sn 0.5483(6) 0.6870(6) 0.2416(4) 0.089(3) Uani 0.2020(13) 1 d P A 2
Sn2A Sn 0.6167(5) 0.5355(5) 0.2213(3) 0.105(3) Uani 0.2020(13) 1 d PU A 2
Sn3A Sn 0.6526(4) 0.6331(4) 0.3477(3) 0.097(2) Uani 0.2020(13) 1 d P A 2
Sn6A Sn 0.8310(2) 0.6212(2) 0.30448(10) 0.0587(9) Uani 0.2020(13) 1 d P A 2
Sn7A Sn 0.8398(5) 0.7995(5) 0.3558(4) 0.0537(15) Uani 0.2020(13) 1 d P A 2
Sn8A Sn 0.8890(6) 0.8079(5) 0.2240(3) 0.0294(10) Uani 0.2020(13) 1 d P A 2
Sn4 Sn 0.73350(2) 0.85199(2) 0.266263(16) 0.03551(9) Uani 1 1 d . . .
Sn5 Sn 0.69135(3) 0.72147(3) 0.142498(15) 0.03728(9) Uani 1 1 d . A .
Sn9 Sn 0.80151(2) 0.60498(2) 0.171952(15) 0.03074(8) Uani 1 1 d . . .
Cd1 Cd 0.95528(3) 0.69640(3) 0.27700(2) 0.04086(17) Uani 0.7980(13) 1 d P A .
C1 C 1.1014(5) 0.6940(4) 0.2807(4) 0.0484(19) Uani 0.7980(13) 1 d P . .
C2 C 1.1581(5) 0.7372(6) 0.2369(5) 0.081(3) Uani 0.7980(13) 1 d P A .
H2 H 1.1409 0.7750 0.2079 0.098 Uiso 0.7980(13) 1 calc PR . .
C3 C 1.2544(9) 0.7223(11) 0.2357(9) 0.136(7) Uani 0.7980(13) 1 d P . .
H3 H 1.2988 0.7512 0.2065 0.164 Uiso 0.7980(13) 1 calc PR A .
C4 C 1.2696(8) 0.6670(10) 0.2780(8) 0.111(5) Uani 0.7980(13) 1 d P A .
H4 H 1.3253 0.6538 0.2766 0.133 Uiso 0.7980(13) 1 calc PR . .
C5 C 1.2045(7) 0.6226(7) 0.3290(7) 0.109(5) Uani 0.7980(13) 1 d P . .
H5 H 1.2202 0.5870 0.3604 0.131 Uiso 0.7980(13) 1 calc PR A .
C6 C 1.1259(6) 0.6375(6) 0.3258(5) 0.079(3) Uani 0.7980(13) 1 d P A .
H6 H 1.0818 0.6091 0.3553 0.095 Uiso 0.7980(13) 1 calc PR . .
K1 K 0.11019(6) 0.33917(7) 0.32094(4) 0.0265(2) Uani 1 1 d . . .
K2 K 0.41012(8) 0.07227(7) 0.38738(6) 0.0414(3) Uani 1 1 d . C .
K3 K 0.75424(7) 0.16766(7) 0.99481(5) 0.0282(2) Uani 1 1 d . . .
N11 N 0.0770(3) 0.3374(3) 0.45802(18) 0.0403(10) Uani 1 1 d . . .
N12 N 0.1414(3) 0.3416(3) 0.18344(18) 0.0326(9) Uani 1 1 d . . .
N21 N 0.2466(3) -0.0590(3) 0.4527(2) 0.0508(12) Uani 1 1 d . C .
N22 N 0.5827(4) 0.2068(4) 0.3302(3) 0.0738(18) Uani 1 1 d U . .
N31 N 0.7049(3) 0.3356(3) 0.9991(2) 0.0412(10) Uani 1 1 d . . .
N32 N 0.8021(3) -0.0018(3) 0.98900(19) 0.0376(10) Uani 1 1 d . . .
O11 O 0.0180(2) 0.1667(2) 0.37592(16) 0.0395(8) Uani 1 1 d . . .
O12 O 0.0737(2) 0.1689(2) 0.25126(16) 0.0383(8) Uani 1 1 d . . .
O13 O 0.2709(2) 0.4156(2) 0.41578(15) 0.0416(8) Uani 1 1 d . . .
O14 O 0.2956(2) 0.4339(2) 0.28877(15) 0.0396(8) Uani 1 1 d . . .
O15 O -0.0219(2) 0.4059(2) 0.36044(15) 0.0356(8) Uani 1 1 d . . .
O16 O -0.0100(2) 0.3850(2) 0.22980(14) 0.0326(7) Uani 1 1 d . . .
O21 O 0.2239(3) 0.0207(2) 0.33060(17) 0.0479(9) Uani 1 1 d . . .
O22 O 0.3839(3) 0.1291(3) 0.2655(2) 0.0654(12) Uani 1 1 d . . .
O23 O 0.3882(3) -0.1140(3) 0.4037(2) 0.0541(10) Uani 1 1 d . . .
O24 O 0.5503(3) 0.0093(3) 0.35472(19) 0.0549(10) Uani 1 1 d . . .
O25 O 0.3556(3) 0.1401(3) 0.49147(17) 0.0481(9) Uani 1 1 d . . .
O26 O 0.4951(3) 0.2649(3) 0.4253(2) 0.0630(11) Uani 1 1 d . . .
O31 O 0.5896(3) 0.1605(3) 0.92035(19) 0.0540(10) Uani 1 1 d . . .
O32 O 0.6130(3) -0.0081(3) 0.9360(2) 0.0541(10) Uani 1 1 d . . .
O33 O 0.7128(2) 0.2294(2) 1.11024(15) 0.0345(7) Uani 1 1 d . . .
O34 O 0.7981(2) 0.0963(2) 1.10727(15) 0.0337(7) Uani 1 1 d . . .
O35 O 0.8963(3) 0.3477(2) 0.97126(16) 0.0454(9) Uani 1 1 d . . .
O36 O 0.9223(2) 0.1804(2) 0.94466(16) 0.0403(8) Uani 1 1 d . . .
C101 C 0.0157(4) 0.2407(4) 0.4732(2) 0.0474(14) Uani 1 1 d . . .
H10I H -0.0528 0.2277 0.4597 0.057 Uiso 1 1 calc R . .
H10J H 0.0231 0.2362 0.5192 0.057 Uiso 1 1 calc R . .
C102 C 0.0412(4) 0.1675(4) 0.4420(3) 0.0465(14) Uani 1 1 d . . .
H10K H 0.1109 0.1829 0.4521 0.056 Uiso 1 1 calc R . .
H10L H 0.0042 0.1045 0.4571 0.056 Uiso 1 1 calc R . .
C103 C 0.0248(4) 0.0889(4) 0.3435(3) 0.0505(15) Uani 1 1 d . . .
H10O H -0.0196 0.0288 0.3588 0.061 Uiso 1 1 calc R . .
H10P H 0.0914 0.0925 0.3513 0.061 Uiso 1 1 calc R . .
C104 C -0.0015(4) 0.0919(4) 0.2756(3) 0.0535(15) Uani 1 1 d . . .
H10Q H -0.0106 0.0316 0.2534 0.064 Uiso 1 1 calc R . .
H10R H -0.0629 0.1001 0.2687 0.064 Uiso 1 1 calc R . .
C105 C 0.0569(4) 0.1679(4) 0.1850(2) 0.0423(12) Uani 1 1 d . . .
H10C H -0.0051 0.1733 0.1727 0.051 Uiso 1 1 calc R . .
H10D H 0.0532 0.1077 0.1657 0.051 Uiso 1 1 calc R . .
C106 C 0.1392(4) 0.2502(4) 0.1625(2) 0.0410(12) Uani 1 1 d . . .
H10A H 0.2011 0.2468 0.1782 0.049 Uiso 1 1 calc R . .
H10B H 0.1327 0.2450 0.1161 0.049 Uiso 1 1 calc R . .
C107 C 0.1706(4) 0.3707(4) 0.4983(2) 0.0513(14) Uani 1 1 d . . .
H10E H 0.1891 0.3166 0.5044 0.062 Uiso 1 1 calc R . .
H10F H 0.1621 0.3928 0.5400 0.062 Uiso 1 1 calc R . .
C108 C 0.2512(4) 0.4487(4) 0.4729(3) 0.0525(15) Uani 1 1 d . . .
H10M H 0.2331 0.5027 0.4652 0.063 Uiso 1 1 calc R . .
H10N H 0.3098 0.4708 0.5037 0.063 Uiso 1 1 calc R . .
C109 C 0.3582(4) 0.4799(4) 0.3953(3) 0.0483(14) Uani 1 1 d . . .
H10G H 0.4133 0.4893 0.4273 0.058 Uiso 1 1 calc R . .
H10H H 0.3549 0.5419 0.3894 0.058 Uiso 1 1 calc R . .
C110 C 0.3725(3) 0.4410(4) 0.3352(3) 0.0465(14) Uani 1 1 d . . .
H11Q H 0.4352 0.4830 0.3218 0.056 Uiso 1 1 calc R . .
H11R H 0.3730 0.3778 0.3407 0.056 Uiso 1 1 calc R . .
C111 C 0.3157(3) 0.4176(4) 0.2276(2) 0.0432(13) Uani 1 1 d . . .
H11I H 0.3201 0.3556 0.2240 0.052 Uiso 1 1 calc R . .
H11J H 0.3784 0.4672 0.2196 0.052 Uiso 1 1 calc R . .
C112 C 0.2372(3) 0.4188(4) 0.1802(2) 0.0408(12) Uani 1 1 d . . .
H11A H 0.2315 0.4800 0.1859 0.049 Uiso 1 1 calc R . .
H11B H 0.2562 0.4151 0.1377 0.049 Uiso 1 1 calc R . .
C113 C 0.0287(4) 0.4015(4) 0.4680(3) 0.0517(14) Uani 1 1 d . . .
H11M H 0.0764 0.4675 0.4674 0.062 Uiso 1 1 calc R . .
H11N H 0.0062 0.3931 0.5101 0.062 Uiso 1 1 calc R . .
C114 C -0.0563(4) 0.3857(4) 0.4198(3) 0.0486(14) Uani 1 1 d . . .
H11G H -0.1039 0.3193 0.4188 0.058 Uiso 1 1 calc R . .
H11H H -0.0882 0.4276 0.4306 0.058 Uiso 1 1 calc R . .
C115 C -0.0997(3) 0.3899(4) 0.3126(2) 0.0432(13) Uani 1 1 d . . .
H11K H -0.1434 0.4173 0.3271 0.052 Uiso 1 1 calc R . .
H11L H -0.1372 0.3211 0.3035 0.052 Uiso 1 1 calc R . .
C116 C -0.0616(4) 0.4339(4) 0.2549(2) 0.0395(12) Uani 1 1 d . . .
H11C H -0.1155 0.4306 0.2238 0.047 Uiso 1 1 calc R . .
H11D H -0.0181 0.5012 0.2649 0.047 Uiso 1 1 calc R . .
C117 C 0.0358(4) 0.4296(4) 0.1777(2) 0.0388(12) Uani 1 1 d . . .
H11O H 0.0923 0.4888 0.1921 0.047 Uiso 1 1 calc R . .
H11P H -0.0098 0.4453 0.1488 0.047 Uiso 1 1 calc R . .
C118 C 0.0677(4) 0.3621(4) 0.1447(2) 0.0403(12) Uani 1 1 d . . .
H11E H 0.0109 0.3021 0.1325 0.048 Uiso 1 1 calc R . .
H11F H 0.0940 0.3894 0.1058 0.048 Uiso 1 1 calc R . .
C201 C 0.1551(4) -0.0653(5) 0.4167(3) 0.071(2) Uani 1 1 d . . .
H20C H 0.1424 -0.0099 0.4295 0.085 Uiso 1 1 calc R C .
H20D H 0.1011 -0.1228 0.4275 0.085 Uiso 1 1 calc R . .
C202 C 0.1574(5) -0.0686(5) 0.3471(3) 0.076(2) Uani 1 1 d . C .
H02C H 0.1776 -0.1190 0.3342 0.091 Uiso 1 1 calc R . .
H02D H 0.0922 -0.0827 0.3253 0.091 Uiso 1 1 calc R . .
C203 C 0.2181(5) 0.0265(5) 0.2643(3) 0.0616(17) Uani 1 1 d . C .
H02A H 0.1518 0.0171 0.2470 0.074 Uiso 1 1 calc R . .
H02B H 0.2341 -0.0229 0.2445 0.074 Uiso 1 1 calc R . .
C204 C 0.2887(5) 0.1228(5) 0.2511(3) 0.0646(18) Uani 1 1 d . C .
H20G H 0.2777 0.1340 0.2063 0.078 Uiso 1 1 calc R . .
H20H H 0.2793 0.1716 0.2767 0.078 Uiso 1 1 calc R . .
C205 C 0.4524(6) 0.2205(6) 0.2553(6) 0.124(4) Uani 1 1 d . C .
H20M H 0.4500 0.2679 0.2860 0.149 Uiso 1 1 calc R . .
H20N H 0.4382 0.2380 0.2125 0.149 Uiso 1 1 calc R . .
C206 C 0.5513(6) 0.2180(7) 0.2630(5) 0.128(4) Uani 1 1 d DU C .
H20K H 0.5500 0.1646 0.2361 0.153 Uiso 1 1 calc R . .
H20L H 0.5989 0.2772 0.2488 0.153 Uiso 1 1 calc R . .
C207 C 0.2446(6) -0.1528(5) 0.4519(4) 0.090(3) Uani 1 1 d . . .
H20I H 0.2039 -0.1887 0.4134 0.107 Uiso 1 1 calc R C .
H20J H 0.2128 -0.1844 0.4882 0.107 Uiso 1 1 calc R . .
C208 C 0.3381(5) -0.1590(5) 0.4539(4) 0.080(2) Uani 1 1 d . C .
H20E H 0.3774 -0.1290 0.4942 0.095 Uiso 1 1 calc R . .
H20F H 0.3283 -0.2263 0.4517 0.095 Uiso 1 1 calc R . .
C209 C 0.4626(5) -0.1402(5) 0.3899(4) 0.075(2) Uani 1 1 d . C .
H20A H 0.4361 -0.2090 0.3790 0.090 Uiso 1 1 calc R . .
H20B H 0.5112 -0.1258 0.4272 0.090 Uiso 1 1 calc R . .
C210 C 0.5082(6) -0.0887(5) 0.3376(4) 0.080(2) Uani 1 1 d . C .
H21K H 0.5585 -0.1096 0.3263 0.096 Uiso 1 1 calc R . .
H21L H 0.4593 -0.1019 0.3006 0.096 Uiso 1 1 calc R . .
C211 C 0.6080(5) 0.0616(5) 0.3085(4) 0.072(2) Uani 1 1 d . C .
H21E H 0.5674 0.0532 0.2680 0.087 Uiso 1 1 calc R . .
H21F H 0.6589 0.0388 0.3022 0.087 Uiso 1 1 calc R . .
C212 C 0.6524(4) 0.1625(5) 0.3309(3) 0.068(2) Uani 1 1 d . C .
H21G H 0.6841 0.1683 0.3743 0.082 Uiso 1 1 calc R . .
H21H H 0.7031 0.1974 0.3042 0.082 Uiso 1 1 calc R . .
C213 C 0.2575(4) -0.0174(5) 0.5160(3) 0.0620(18) Uani 1 1 d . . .
H21A H 0.3136 -0.0226 0.5405 0.074 Uiso 1 1 calc R C .
H21B H 0.1993 -0.0543 0.5362 0.074 Uiso 1 1 calc R . .
C214 C 0.2714(5) 0.0827(6) 0.5184(3) 0.075(2) Uani 1 1 d . C .
H21C H 0.2143 0.0882 0.4954 0.090 Uiso 1 1 calc R . .
H21D H 0.2769 0.1055 0.5626 0.090 Uiso 1 1 calc R . .
C215 C 0.3607(6) 0.2317(5) 0.4818(3) 0.077(2) Uani 1 1 d . C .
H21I H 0.3374 0.2545 0.5175 0.092 Uiso 1 1 calc R . .
H21J H 0.3188 0.2303 0.4431 0.092 Uiso 1 1 calc R . .
C216 C 0.4624(6) 0.2966(4) 0.4760(3) 0.075(2) Uani 1 1 d . C .
H21M H 0.4663 0.3612 0.4697 0.090 Uiso 1 1 calc R . .
H21N H 0.5039 0.2990 0.5152 0.090 Uiso 1 1 calc R . .
C217 C 0.5869(6) 0.3239(5) 0.4123(4) 0.087(2) Uani 1 1 d U C .
H21O H 0.6232 0.3602 0.4518 0.105 Uiso 1 1 calc R B 3
H21P H 0.5800 0.3699 0.3829 0.105 Uiso 1 1 calc R B 3
C218 C 0.6407(9) 0.2844(8) 0.3881(7) 0.080(5) Uani 0.618(12) 1 d P C 3
H21Q H 0.6647 0.2533 0.4216 0.096 Uiso 0.618(12) 1 calc PR C 3
H21R H 0.6976 0.3347 0.3733 0.096 Uiso 0.618(12) 1 calc PR C 3
C18A C 0.6059(10) 0.3099(10) 0.3483(6) 0.0403(12) Uani 0.382(12) 1 d PD C 4
H18A H 0.6748 0.3484 0.3444 0.048 Uiso 0.382(12) 1 calc PR C 4
H18B H 0.5667 0.3326 0.3188 0.048 Uiso 0.382(12) 1 calc PR C 4
C301 C 0.6325(5) 0.3232(4) 0.9449(3) 0.0596(17) Uani 1 1 d . . .
H30I H 0.6653 0.3360 0.9064 0.071 Uiso 1 1 calc R . .
H30J H 0.6050 0.3708 0.9500 0.071 Uiso 1 1 calc R . .
C302 C 0.5518(4) 0.2276(4) 0.9362(3) 0.0616(17) Uani 1 1 d . . .
H30K H 0.5211 0.2114 0.9754 0.074 Uiso 1 1 calc R . .
H30L H 0.5023 0.2268 0.9023 0.074 Uiso 1 1 calc R . .
C303 C 0.5119(5) 0.0705(4) 0.9061(4) 0.075(2) Uani 1 1 d . . .
H30O H 0.4647 0.0752 0.8725 0.090 Uiso 1 1 calc R . .
H30P H 0.4783 0.0489 0.9437 0.090 Uiso 1 1 calc R . .
C304 C 0.5496(5) 0.0028(5) 0.8855(4) 0.078(2) Uani 1 1 d . . .
H30Q H 0.4955 -0.0589 0.8728 0.093 Uiso 1 1 calc R . .
H30R H 0.5852 0.0257 0.8489 0.093 Uiso 1 1 calc R . .
C305 C 0.6480(5) -0.0757(4) 0.9170(3) 0.0657(18) Uani 1 1 d . . .
H30M H 0.6835 -0.0543 0.8801 0.079 Uiso 1 1 calc R . .
H30N H 0.5930 -0.1370 0.9047 0.079 Uiso 1 1 calc R . .
C306 C 0.7140(4) -0.0878(4) 0.9699(3) 0.0553(16) Uani 1 1 d . . .
H30G H 0.6778 -0.1080 1.0066 0.066 Uiso 1 1 calc R . .
H30H H 0.7332 -0.1390 0.9570 0.066 Uiso 1 1 calc R . .
C307 C 0.6643(4) 0.3408(4) 1.0577(3) 0.0486(14) Uani 1 1 d . . .
H30C H 0.5968 0.2931 1.0542 0.058 Uiso 1 1 calc R . .
H30D H 0.6629 0.4040 1.0633 0.058 Uiso 1 1 calc R . .
C308 C 0.7200(4) 0.3245(4) 1.1144(3) 0.0466(13) Uani 1 1 d . . .
H30E H 0.7886 0.3692 1.1170 0.056 Uiso 1 1 calc R . .
H30F H 0.6937 0.3355 1.1527 0.056 Uiso 1 1 calc R . .
C309 C 0.7676(4) 0.2136(4) 1.1629(2) 0.0385(12) Uani 1 1 d . . .
H30A H 0.7456 0.2281 1.2021 0.046 Uiso 1 1 calc R . .
H30B H 0.8367 0.2557 1.1632 0.046 Uiso 1 1 calc R . .
C310 C 0.7550(4) 0.1127(4) 1.1595(2) 0.0379(12) Uani 1 1 d . . .
H31C H 0.7858 0.0989 1.1986 0.045 Uiso 1 1 calc R . .
H31D H 0.6853 0.0706 1.1548 0.045 Uiso 1 1 calc R . .
C311 C 0.7917(4) 0.0011(4) 1.1038(2) 0.0415(12) Uani 1 1 d . . .
H31A H 0.7231 -0.0439 1.0962 0.050 Uiso 1 1 calc R . .
H31B H 0.8201 -0.0124 1.1440 0.050 Uiso 1 1 calc R . .
C312 C 0.8446(4) -0.0113(4) 1.0518(2) 0.0406(12) Uani 1 1 d . . .
H31E H 0.9121 0.0362 1.0589 0.049 Uiso 1 1 calc R . .
H31F H 0.8461 -0.0746 1.0530 0.049 Uiso 1 1 calc R . .
C313 C 0.7922(4) 0.4223(4) 0.9957(3) 0.0540(15) Uani 1 1 d . . .
H31Q H 0.8291 0.4406 1.0380 0.065 Uiso 1 1 calc R . .
H31R H 0.7724 0.4739 0.9835 0.065 Uiso 1 1 calc R . .
C314 C 0.8570(5) 0.4134(4) 0.9505(3) 0.0567(16) Uani 1 1 d . . .
H31K H 0.8201 0.3914 0.9084 0.068 Uiso 1 1 calc R . .
H31L H 0.9101 0.4758 0.9471 0.068 Uiso 1 1 calc R . .
C315 C 0.9665(4) 0.3445(4) 0.9325(3) 0.0505(15) Uani 1 1 d . . .
H31I H 1.0218 0.4070 0.9355 0.061 Uiso 1 1 calc R . .
H31J H 0.9375 0.3298 0.8882 0.061 Uiso 1 1 calc R . .
C316 C 1.0008(4) 0.2710(4) 0.9532(3) 0.0510(15) Uani 1 1 d . . .
H31O H 1.0527 0.2718 0.9285 0.061 Uiso 1 1 calc R . .
H31P H 1.0274 0.2843 0.9980 0.061 Uiso 1 1 calc R . .
C317 C 0.9561(4) 0.1070(5) 0.9516(3) 0.0544(16) Uani 1 1 d . . .
H31G H 0.9926 0.1146 0.9936 0.065 Uiso 1 1 calc R . .
H31H H 0.9998 0.1105 0.9195 0.065 Uiso 1 1 calc R . .
C318 C 0.8713(4) 0.0133(4) 0.9439(3) 0.0525(15) Uani 1 1 d . . .
H31M H 0.8371 0.0065 0.9012 0.063 Uiso 1 1 calc R . .
H31N H 0.8958 -0.0371 0.9469 0.063 Uiso 1 1 calc R . .
N1S N 0.4157(4) 0.3192(3) 0.1076(2) 0.0531(12) Uani 1 1 d . . .
H1S1 H 0.4577 0.2915 0.1168 0.080 Uiso 0.66 1 calc PR . .
H1S2 H 0.3540 0.2750 0.1059 0.080 Uiso 0.67 1 calc PR . .
H1S3 H 0.4258 0.3652 0.1379 0.080 Uiso 0.67 1 calc PR . .
C1S C 0.4313(4) 0.3613(4) 0.0464(3) 0.0484(14) Uani 1 1 d . . .
H1S4 H 0.4208 0.3108 0.0139 0.058 Uiso 1 1 calc R . .
H1S5 H 0.4993 0.4073 0.0483 0.058 Uiso 1 1 calc R . .
C2S C 0.3670(4) 0.4102(4) 0.0271(3) 0.0448(13) Uani 1 1 d . . .
H2S4 H 0.3773 0.4614 0.0590 0.054 Uiso 1 1 calc R . .
H2S5 H 0.3832 0.4389 -0.0133 0.054 Uiso 1 1 calc R . .
N2S N 0.2656(3) 0.3429(3) 0.0205(2) 0.0507(12) Uani 1 1 d . . .
H2S1 H 0.2271 0.3735 0.0085 0.076 Uiso 0.66 1 calc PR . .
H2S2 H 0.2505 0.3174 0.0579 0.076 Uiso 0.67 1 calc PR . .
H2S3 H 0.2562 0.2961 -0.0090 0.076 Uiso 0.67 1 calc PR . .

loop_
_atom_site_aniso_label
_atom_site_aniso_U_11
_atom_site_aniso_U_22
_atom_site_aniso_U_33
_atom_site_aniso_U_23
_atom_site_aniso_U_13
_atom_site_aniso_U_12
Sn1 0.0217(4) 0.0583(6) 0.0588(4) 0.0022(4) 0.0023(3) 0.0191(4)
Sn2 0.0220(4) 0.0254(5) 0.0302(4) -0.0006(3) 0.0024(3) 0.0013(4)
Sn3 0.0394(4) 0.0326(3) 0.0321(4) 0.0044(3) 0.0181(3) 0.0089(3)
Sn6 0.0384(3) 0.0242(3) 0.0308(2) 0.00781(18) 0.00241(19) 0.0113(2)
Sn7 0.0309(4) 0.0268(4) 0.0273(4) 0.0005(3) -0.0017(3) 0.0088(3)
Sn8 0.0281(3) 0.0212(4) 0.0309(7) 0.0051(4) 0.0100(5) 0.0085(3)
Sn1A 0.066(3) 0.056(3) 0.150(6) -0.031(3) 0.049(3) 0.023(2)
Sn2A 0.079(4) 0.056(4) 0.149(5) -0.046(3) 0.054(3) -0.012(3)
Sn3A 0.0304(19) 0.146(5) 0.053(3) -0.050(3) 0.0166(16) -0.030(3)
Sn6A 0.089(2) 0.080(2) 0.0359(12) 0.0091(11) 0.0032(11) 0.065(2)
Sn7A 0.060(3) 0.061(3) 0.0432(19) -0.0003(16) 0.0075(17) 0.0264(17)
Sn8A 0.0273(12) 0.029(2) 0.032(3) -0.0007(16) 0.0064(19) 0.0102(14)
Sn4 0.04125(19) 0.03115(18) 0.0410(2) 0.00208(15) 0.01323(15) 0.01991(15)
Sn5 0.0430(2) 0.0441(2) 0.02738(18) 0.00474(15) -0.00290(14) 0.02182(17)
Sn9 0.03241(17) 0.02726(17) 0.03416(18) -0.00331(13) 0.00843(13) 0.01294(14)
Cd1 0.0277(3) 0.0334(3) 0.0617(3) -0.0015(2) -0.0045(2) 0.0149(2)
C1 0.039(4) 0.026(3) 0.077(5) -0.024(3) -0.021(4) 0.017(3)
C2 0.030(4) 0.066(5) 0.122(8) -0.070(5) 0.012(4) -0.005(4)
C3 0.069(8) 0.104(11) 0.185(16) -0.115(11) 0.009(9) -0.011(7)
C4 0.047(6) 0.104(10) 0.173(15) -0.079(10) -0.011(8) 0.032(7)
C5 0.055(6) 0.074(7) 0.193(13) -0.035(7) -0.057(8) 0.040(5)
C6 0.051(5) 0.048(5) 0.129(8) -0.022(5) -0.026(5) 0.018(4)
K1 0.0240(5) 0.0262(5) 0.0276(5) 0.0023(4) 0.0037(4) 0.0081(4)
K2 0.0428(6) 0.0301(6) 0.0501(7) 0.0018(5) 0.0225(5) 0.0095(5)
K3 0.0270(5) 0.0281(5) 0.0318(5) 0.0035(4) 0.0033(4) 0.0134(4)
N11 0.047(3) 0.046(3) 0.027(2) 0.0075(19) 0.0093(18) 0.017(2)
N12 0.032(2) 0.038(2) 0.029(2) 0.0031(17) 0.0057(16) 0.0148(18)
N21 0.046(3) 0.048(3) 0.058(3) 0.018(2) 0.023(2) 0.015(2)
N22 0.069(4) 0.041(3) 0.107(5) 0.007(3) 0.055(3) 0.007(3)
N31 0.044(2) 0.030(2) 0.051(3) 0.0042(19) -0.002(2) 0.018(2)
N32 0.042(2) 0.036(2) 0.042(2) 0.0036(19) 0.0065(19) 0.024(2)
O11 0.045(2) 0.0309(18) 0.042(2) 0.0089(15) 0.0120(16) 0.0123(16)
O12 0.0389(19) 0.0265(17) 0.041(2) -0.0028(15) 0.0067(15) 0.0040(15)
O13 0.0376(19) 0.040(2) 0.0311(19) -0.0021(15) -0.0019(15) 0.0002(16)
O14 0.0224(16) 0.052(2) 0.039(2) 0.0047(16) 0.0047(14) 0.0087(15)
O15 0.0322(18) 0.042(2) 0.0353(19) 0.0025(15) 0.0087(14) 0.0166(15)
O16 0.0358(18) 0.0347(18) 0.0331(18) 0.0051(14) 0.0038(14) 0.0200(15)
O21 0.049(2) 0.040(2) 0.046(2) -0.0032(17) 0.0112(17) 0.0071(17)
O22 0.077(3) 0.068(3) 0.082(3) 0.041(2) 0.045(2) 0.052(2)
O23 0.050(2) 0.043(2) 0.076(3) 0.020(2) 0.017(2) 0.0230(19)
O24 0.044(2) 0.065(3) 0.066(3) 0.023(2) 0.0246(19) 0.028(2)
O25 0.057(2) 0.055(2) 0.039(2) -0.0001(18) 0.0116(17) 0.028(2)
O26 0.074(3) 0.034(2) 0.065(3) -0.0113(19) 0.015(2) 0.004(2)
O31 0.042(2) 0.043(2) 0.072(3) -0.0057(19) -0.0228(19) 0.0196(18)
O32 0.045(2) 0.038(2) 0.077(3) -0.0146(19) -0.015(2) 0.0202(18)
O33 0.0371(18) 0.0319(18) 0.0371(19) -0.0038(14) 0.0004(14) 0.0178(15)
O34 0.0408(19) 0.0348(18) 0.0328(18) 0.0123(14) 0.0106(14) 0.0211(15)
O35 0.049(2) 0.041(2) 0.042(2) 0.0118(17) 0.0158(17) 0.0112(17)
O36 0.0321(18) 0.051(2) 0.042(2) 0.0100(17) 0.0122(15) 0.0191(17)
C101 0.049(3) 0.063(4) 0.032(3) 0.020(3) 0.016(2) 0.021(3)
C102 0.045(3) 0.049(3) 0.047(3) 0.023(3) 0.011(2) 0.019(3)
C103 0.059(4) 0.027(3) 0.067(4) 0.016(3) 0.027(3) 0.014(3)
C104 0.050(3) 0.026(3) 0.071(4) -0.006(3) 0.020(3) -0.001(2)
C105 0.049(3) 0.036(3) 0.039(3) -0.010(2) -0.002(2) 0.016(2)
C106 0.047(3) 0.050(3) 0.031(3) -0.002(2) 0.008(2) 0.023(3)
C107 0.059(4) 0.067(4) 0.024(3) 0.003(3) 0.000(2) 0.023(3)
C108 0.055(3) 0.053(4) 0.035(3) -0.005(3) -0.008(3) 0.009(3)
C109 0.029(3) 0.046(3) 0.049(3) 0.007(3) -0.009(2) -0.003(2)
C110 0.020(2) 0.056(3) 0.053(3) 0.008(3) 0.001(2) 0.005(2)
C111 0.027(3) 0.053(3) 0.045(3) 0.005(3) 0.012(2) 0.009(2)
C112 0.039(3) 0.047(3) 0.031(3) 0.010(2) 0.016(2) 0.010(2)
C113 0.068(4) 0.061(4) 0.034(3) -0.004(3) 0.015(3) 0.033(3)
C114 0.054(3) 0.058(4) 0.047(3) 0.006(3) 0.022(3) 0.032(3)
C115 0.030(3) 0.055(3) 0.049(3) -0.008(3) 0.002(2) 0.024(2)
C116 0.039(3) 0.047(3) 0.041(3) -0.002(2) -0.005(2) 0.027(2)
C117 0.038(3) 0.042(3) 0.040(3) 0.011(2) 0.002(2) 0.020(2)
C118 0.039(3) 0.048(3) 0.033(3) 0.007(2) 0.001(2) 0.018(2)
C201 0.038(3) 0.079(5) 0.067(4) 0.021(4) 0.010(3) -0.008(3)
C202 0.073(5) 0.053(4) 0.064(4) 0.003(3) -0.002(3) -0.010(3)
C203 0.079(4) 0.068(4) 0.047(4) -0.002(3) 0.017(3) 0.037(4)
C204 0.088(5) 0.075(5) 0.060(4) 0.025(3) 0.037(4) 0.056(4)
C205 0.092(6) 0.110(7) 0.219(11) 0.125(8) 0.095(7) 0.069(5)
C206 0.089(6) 0.166(9) 0.183(10) 0.151(8) 0.100(6) 0.084(6)
C207 0.081(5) 0.069(5) 0.127(7) 0.052(5) 0.052(5) 0.029(4)
C208 0.058(4) 0.079(5) 0.114(6) 0.061(5) 0.028(4) 0.034(4)
C209 0.061(4) 0.061(4) 0.125(6) 0.032(4) 0.028(4) 0.041(4)
C210 0.087(5) 0.056(4) 0.115(6) 0.011(4) 0.053(5) 0.038(4)
C211 0.070(4) 0.081(5) 0.094(5) 0.039(4) 0.055(4) 0.048(4)
C212 0.040(3) 0.091(5) 0.066(4) 0.032(4) 0.028(3) 0.014(3)
C213 0.042(3) 0.093(5) 0.042(4) 0.024(3) 0.016(3) 0.015(3)
C214 0.070(5) 0.095(6) 0.065(4) -0.016(4) 0.031(4) 0.032(4)
C215 0.121(7) 0.077(5) 0.065(5) 0.000(4) 0.034(4) 0.068(5)
C216 0.132(7) 0.040(4) 0.053(4) -0.014(3) 0.004(4) 0.038(4)
C217 0.091(6) 0.062(5) 0.070(5) -0.001(4) 0.002(4) -0.008(4)
C218 0.064(8) 0.046(7) 0.105(11) 0.010(7) 0.024(8) -0.007(6)
C18A 0.039(3) 0.048(3) 0.033(3) 0.007(2) 0.001(2) 0.018(2)
C301 0.077(4) 0.045(3) 0.069(4) 0.001(3) -0.014(3) 0.043(3)
C302 0.057(4) 0.055(4) 0.079(5) -0.007(3) -0.024(3) 0.037(3)
C303 0.050(4) 0.053(4) 0.107(6) -0.021(4) -0.035(4) 0.017(3)
C304 0.055(4) 0.063(4) 0.105(6) -0.028(4) -0.040(4) 0.027(3)
C305 0.075(4) 0.043(3) 0.079(5) -0.018(3) -0.017(4) 0.030(3)
C306 0.063(4) 0.031(3) 0.078(4) -0.007(3) -0.004(3) 0.028(3)
C307 0.051(3) 0.038(3) 0.067(4) -0.001(3) 0.008(3) 0.029(3)
C308 0.054(3) 0.043(3) 0.051(3) -0.007(3) 0.013(3) 0.027(3)
C309 0.033(3) 0.046(3) 0.034(3) -0.005(2) 0.003(2) 0.014(2)
C310 0.035(3) 0.049(3) 0.029(3) 0.008(2) 0.006(2) 0.015(2)
C311 0.047(3) 0.041(3) 0.045(3) 0.014(2) 0.009(2) 0.025(3)
C312 0.044(3) 0.041(3) 0.050(3) 0.015(2) 0.009(2) 0.030(2)
C313 0.072(4) 0.025(3) 0.064(4) 0.006(3) 0.007(3) 0.018(3)
C314 0.069(4) 0.035(3) 0.063(4) 0.018(3) 0.016(3) 0.016(3)
C315 0.045(3) 0.048(3) 0.042(3) 0.005(3) 0.020(3) -0.002(3)
C316 0.034(3) 0.077(4) 0.036(3) 0.008(3) 0.011(2) 0.013(3)
C317 0.055(4) 0.087(5) 0.048(3) 0.022(3) 0.027(3) 0.051(4)
C318 0.072(4) 0.060(4) 0.048(3) 0.007(3) 0.017(3) 0.048(3)
N1S 0.065(3) 0.035(2) 0.056(3) -0.001(2) -0.009(2) 0.020(2)
C1S 0.044(3) 0.051(3) 0.056(4) 0.003(3) 0.011(3) 0.024(3)
C2S 0.053(3) 0.042(3) 0.045(3) 0.010(2) 0.013(3) 0.023(3)
N2S 0.044(3) 0.065(3) 0.047(3) 0.005(2) 0.009(2) 0.025(2)

loop_
_atom_type_symbol
_atom_type_description
_atom_type_scat_dispersion_real
_atom_type_scat_dispersion_imag
_atom_type_scat_source
C C 0.0033 0.0016 'International Tables Vol C Tables 4.2.6.8 and 6.1.1.4'
H H 0.0000 0.0000 'International Tables Vol C Tables 4.2.6.8 and 6.1.1.4'
N N 0.0061 0.0033 'International Tables Vol C Tables 4.2.6.8 and 6.1.1.4'
O O 0.0106 0.0060 'International Tables Vol C Tables 4.2.6.8 and 6.1.1.4'
K K 0.2009 0.2494 'International Tables Vol C Tables 4.2.6.8 and 6.1.1.4'
Cd Cd -0.8075 1.2024 'International Tables Vol C Tables 4.2.6.8 and 6.1.1.4'
Sn Sn -0.6537 1.4246 'International Tables Vol C Tables 4.2.6.8 and 6.1.1.4'

loop_
_geom_angle_atom_site_label_1
_geom_angle_atom_site_label_2
_geom_angle_atom_site_label_3
_geom_angle
_geom_angle_site_symmetry_1
_geom_angle_site_symmetry_3
_geom_angle_publ_flag
Sn5 Sn1 Sn3 100.63(5) . . ?
Sn5 Sn1 Sn4 65.24(4) . . ?
Sn3 Sn1 Sn4 66.60(3) . . ?
Sn5 Sn1 Sn2 65.54(4) . . ?
Sn3 Sn1 Sn2 66.68(4) . . ?
Sn4 Sn1 Sn2 100.91(4) . . ?
Sn6 Sn2 Sn9 65.66(2) . . ?
Sn6 Sn2 Sn1 108.88(4) . . ?
Sn9 Sn2 Sn1 110.03(5) . . ?
Sn6 Sn2 Sn5 102.53(3) . . ?
Sn9 Sn2 Sn5 57.565(19) . . ?
Sn1 Sn2 Sn5 56.69(4) . . ?
Sn6 Sn2 Sn3 56.61(3) . . ?
Sn9 Sn2 Sn3 102.55(4) . . ?
Sn1 Sn2 Sn3 56.22(4) . . ?
Sn5 Sn2 Sn3 89.09(3) . . ?
Sn1 Sn3 Sn6 109.38(5) . . ?
Sn1 Sn3 Sn7 110.11(6) . . ?
Sn6 Sn3 Sn7 65.48(4) . . ?
Sn1 Sn3 Sn4 56.90(4) . . ?
Sn6 Sn3 Sn4 102.46(4) . . ?
Sn7 Sn3 Sn4 57.34(4) . . ?
Sn1 Sn3 Sn2 57.11(4) . . ?
Sn6 Sn3 Sn2 56.26(3) . . ?
Sn7 Sn3 Sn2 102.30(5) . . ?
Sn4 Sn3 Sn2 89.58(3) . . ?
Sn2 Sn6 Cd1 111.70(3) . . ?
Sn2 Sn6 Sn3 67.12(3) . . ?
Cd1 Sn6 Sn3 111.13(3) . . ?
Sn2 Sn6 Sn9 57.40(2) . . ?
Cd1 Sn6 Sn9 57.911(15) . . ?
Sn3 Sn6 Sn9 104.11(3) . . ?
Sn2 Sn6 Sn7 104.20(4) . . ?
Cd1 Sn6 Sn7 57.18(3) . . ?
Sn3 Sn6 Sn7 57.38(3) . . ?
Sn9 Sn6 Sn7 90.24(3) . . ?
Cd1 Sn7 Sn3 110.84(5) . . ?
Cd1 Sn7 Sn4 111.16(5) . . ?
Sn3 Sn7 Sn4 66.14(3) . . ?
Cd1 Sn7 Sn8 57.16(4) . . ?
Sn3 Sn7 Sn8 103.22(6) . . ?
Sn4 Sn7 Sn8 57.63(5) . . ?
Cd1 Sn7 Sn6 57.10(3) . . ?
Sn3 Sn7 Sn6 57.14(3) . . ?
Sn4 Sn7 Sn6 102.80(4) . . ?
Sn8 Sn7 Sn6 88.88(5) . . ?
Cd1 Sn8 Sn5 112.12(6) . . ?
Cd1 Sn8 Sn4 111.43(4) . . ?
Sn5 Sn8 Sn4 64.78(4) . . ?
Cd1 Sn8 Sn9 58.48(3) . . ?
Sn5 Sn8 Sn9 58.18(4) . . ?
Sn4 Sn8 Sn9 104.23(6) . . ?
Cd1 Sn8 Sn7 57.29(3) . . ?
Sn5 Sn8 Sn7 103.02(6) . . ?
Sn4 Sn8 Sn7 57.79(4) . . ?
Sn9 Sn8 Sn7 91.26(4) . . ?
Sn4 Sn1A Sn2A 100.5(3) . . ?
Sn4 Sn1A Sn3A 76.4(2) . . ?
Sn2A Sn1A Sn3A 60.2(2) . . ?
Sn4 Sn1A Sn5 63.05(17) . . ?
Sn2A Sn1A Sn5 64.2(2) . . ?
Sn3A Sn1A Sn5 100.4(2) . . ?
Sn9 Sn2A Sn1A 112.3(3) . . ?
Sn9 Sn2A Sn3A 106.0(2) . . ?
Sn1A Sn2A Sn3A 60.0(2) . . ?
Sn9 Sn2A Sn5 57.36(12) . . ?
Sn1A Sn2A Sn5 59.9(2) . . ?
Sn3A Sn2A Sn5 97.5(2) . . ?
Sn9 Sn2A Sn6A 53.83(12) . . ?
Sn1A Sn2A Sn6A 102.2(2) . . ?
Sn3A Sn2A Sn6A 57.43(16) . . ?
Sn5 Sn2A Sn6A 87.70(16) . . ?
Sn7A Sn3A Sn1A 98.6(3) . . ?
Sn7A Sn3A Sn2A 108.0(2) . . ?
Sn1A Sn3A Sn2A 59.8(2) . . ?
Sn7A Sn3A Sn6A 57.87(14) . . ?
Sn1A Sn3A Sn6A 108.8(2) . . ?
Sn2A Sn3A Sn6A 66.69(18) . . ?
Cd1 Sn6A Sn9 74.08(8) . . ?
Cd1 Sn6A Sn7A 85.16(19) . . ?
Sn9 Sn6A Sn7A 112.49(18) . . ?
Cd1 Sn6A Sn3A 143.02(19) . . ?
Sn9 Sn6A Sn3A 106.40(13) . . ?
Sn7A Sn6A Sn3A 59.99(17) . . ?
Cd1 Sn6A Sn8A 51.79(15) . . ?
Sn9 Sn6A Sn8A 59.03(15) . . ?
Sn7A Sn6A Sn8A 57.9(2) . . ?
Sn3A Sn6A Sn8A 95.7(2) . . ?
Cd1 Sn6A Sn2A 128.27(15) . . ?
Sn9 Sn6A Sn2A 55.83(13) . . ?
Sn7A Sn6A Sn2A 101.4(2) . . ?
Sn3A Sn6A Sn2A 55.87(17) . . ?
Sn8A Sn6A Sn2A 88.54(19) . . ?
Sn4 Sn7A Sn6A 104.1(3) . . ?
Sn4 Sn7A Sn3A 79.7(2) . . ?
Sn6A Sn7A Sn3A 62.1(2) . . ?
Sn4 Sn7A Sn8A 61.4(2) . . ?
Sn6A Sn7A Sn8A 67.0(2) . . ?
Sn3A Sn7A Sn8A 102.9(3) . . ?
Sn4 Sn7A Cd1 105.6(2) . . ?
Sn6A Sn7A Cd1 35.25(10) . . ?
Sn3A Sn7A Cd1 96.6(2) . . ?
Sn8A Sn7A Cd1 47.12(16) . . ?
Cd1 Sn8A Sn4 124.6(2) . . ?
Cd1 Sn8A Sn7A 73.82(17) . . ?
Sn4 Sn8A Sn7A 54.98(18) . . ?
Cd1 Sn8A Sn9 63.48(16) . . ?
Sn4 Sn8A Sn9 107.7(2) . . ?
Sn7A Sn8A Sn9 104.8(2) . . ?
Cd1 Sn8A Sn5 118.5(3) . . ?
Sn4 Sn8A Sn5 63.24(15) . . ?
Sn7A Sn8A Sn5 104.4(3) . . ?
Sn9 Sn8A Sn5 57.78(14) . . ?
Cd1 Sn8A Sn6A 36.62(8) . . ?
Sn4 Sn8A Sn6A 91.78(18) . . ?
Sn7A Sn8A Sn6A 55.15(16) . . ?
Sn9 Sn8A Sn6A 53.46(12) . . ?
Sn5 Sn8A Sn6A 90.8(2) . . ?
Sn7A Sn4 Sn8A 63.67(15) . . ?
Sn7A Sn4 Sn1A 104.8(2) . . ?
Sn8A Sn4 Sn1A 110.2(2) . . ?
Sn7A Sn4 Sn1 109.20(17) . . ?
Sn8A Sn4 Sn1 109.17(16) . . ?
Sn1A Sn4 Sn1 5.3(2) . . ?
Sn7A Sn4 Sn8 71.78(13) . . ?
Sn8A Sn4 Sn8 8.45(9) . . ?
Sn1A Sn4 Sn8 111.42(15) . . ?
Sn1 Sn4 Sn8 109.57(5) . . ?
Sn7A Sn4 Sn7 7.49(14) . . ?
Sn8A Sn4 Sn7 56.38(10) . . ?
Sn1A Sn4 Sn7 105.07(16) . . ?
Sn1 Sn4 Sn7 108.98(4) . . ?
Sn8 Sn4 Sn7 64.58(3) . . ?
Sn7A Sn4 Sn5 109.13(13) . . ?
Sn8A Sn4 Sn5 60.86(15) . . ?
Sn1A Sn4 Sn5 60.91(16) . . ?
Sn1 Sn4 Sn5 57.08(4) . . ?
Sn8 Sn4 Sn5 57.27(4) . . ?
Sn7 Sn4 Sn5 102.53(3) . . ?
Sn7A Sn4 Sn3 54.39(17) . . ?
Sn8A Sn4 Sn3 94.08(10) . . ?
Sn1A Sn4 Sn3 51.59(17) . . ?
Sn1 Sn4 Sn3 56.49(4) . . ?
Sn8 Sn4 Sn3 101.39(3) . . ?
Sn7 Sn4 Sn3 56.52(4) . . ?
Sn5 Sn4 Sn3 89.69(2) . . ?
Sn1 Sn5 Sn8 110.74(4) . . ?
Sn1 Sn5 Sn9 110.51(3) . . ?
Sn8 Sn5 Sn9 64.09(4) . . ?
Sn1 Sn5 Sn8A 105.45(13) . . ?
Sn8 Sn5 Sn8A 7.75(10) . . ?
Sn9 Sn5 Sn8A 59.89(14) . . ?
Sn1 Sn5 Sn1A 3.89(16) . . ?
Sn8 Sn5 Sn1A 107.72(15) . . ?
Sn9 Sn5 Sn1A 107.11(14) . . ?
Sn8A Sn5 Sn1A 102.20(19) . . ?
Sn1 Sn5 Sn4 57.68(3) . . ?
Sn8 Sn5 Sn4 57.95(4) . . ?
Sn9 Sn5 Sn4 103.581(13) . . ?
Sn8A Sn5 Sn4 55.90(15) . . ?
Sn1A Sn5 Sn4 56.04(14) . . ?
Sn1 Sn5 Sn2 57.77(4) . . ?
Sn8 Sn5 Sn2 102.22(3) . . ?
Sn9 Sn5 Sn2 56.995(19) . . ?
Sn8A Sn5 Sn2 94.63(10) . . ?
Sn1A Sn5 Sn2 55.43(14) . . ?
Sn4 Sn5 Sn2 91.64(2) . . ?
Sn1 Sn5 Sn2A 58.31(13) . . ?
Sn8 Sn5 Sn2A 100.39(12) . . ?
Sn9 Sn5 Sn2A 55.78(12) . . ?
Sn8A Sn5 Sn2A 92.80(15) . . ?
Sn1A Sn5 Sn2A 55.86(19) . . ?
Sn4 Sn5 Sn2A 90.64(12) . . ?
Sn2 Sn5 Sn2A 1.83(13) . . ?
Sn6A Sn9 Sn2A 70.34(15) . . ?
Sn6A Sn9 Sn2 72.29(7) . . ?
Sn2A Sn9 Sn2 2.07(15) . . ?
Sn6A Sn9 Sn5 102.83(4) . . ?
Sn2A Sn9 Sn5 66.86(14) . . ?
Sn2 Sn9 Sn5 65.440(19) . . ?
Sn6A Sn9 Cd1 39.11(7) . . ?
Sn2A Sn9 Cd1 108.43(14) . . ?
Sn2 Sn9 Cd1 110.25(2) . . ?
Sn5 Sn9 Cd1 110.641(15) . . ?
Sn6A Sn9 Sn8A 67.50(12) . . ?
Sn2A Sn9 Sn8A 101.20(19) . . ?
Sn2 Sn9 Sn8A 101.54(15) . . ?
Sn5 Sn9 Sn8A 62.33(13) . . ?
Cd1 Sn9 Sn8A 50.63(11) . . ?
Sn6A Sn9 Sn8 75.30(7) . . ?
Sn2A Sn9 Sn8 103.62(13) . . ?
Sn2 Sn9 Sn8 103.68(4) . . ?
Sn5 Sn9 Sn8 57.73(3) . . ?
Cd1 Sn9 Sn8 57.31(3) . . ?
Sn8A Sn9 Sn8 7.87(10) . . ?
Sn6A Sn9 Sn6 18.26(7) . . ?
Sn2A Sn9 Sn6 54.89(14) . . ?
Sn2 Sn9 Sn6 56.943(18) . . ?
Sn5 Sn9 Sn6 101.981(14) . . ?
Cd1 Sn9 Sn6 56.818(15) . . ?
Sn8A Sn9 Sn6 82.20(10) . . ?
Sn8 Sn9 Sn6 89.62(3) . . ?
Sn6A Cd1 C1 138.0(2) . . ?
Sn6A Cd1 Sn8A 91.59(18) . . ?
C1 Cd1 Sn8A 130.3(3) . . ?
Sn6A Cd1 Sn8 94.95(7) . . ?
C1 Cd1 Sn8 126.7(2) . . ?
Sn8A Cd1 Sn8 4.96(19) . . ?
Sn6A Cd1 Sn6 5.76(7) . . ?
C1 Cd1 Sn6 133.54(19) . . ?
Sn8A Cd1 Sn6 95.74(17) . . ?
Sn8 Cd1 Sn6 98.82(4) . . ?
Sn6A Cd1 Sn7 60.05(8) . . ?
C1 Cd1 Sn7 137.17(17) . . ?
Sn8A Cd1 Sn7 60.62(16) . . ?
Sn8 Cd1 Sn7 65.55(5) . . ?
Sn6 Cd1 Sn7 65.72(3) . . ?
Sn6A Cd1 Sn9 66.81(6) . . ?
C1 Cd1 Sn9 122.93(18) . . ?
Sn8A Cd1 Sn9 65.89(18) . . ?
Sn8 Cd1 Sn9 64.21(4) . . ?
Sn6 Cd1 Sn9 65.271(14) . . ?
Sn7 Cd1 Sn9 99.66(3) . . ?
Sn6A Cd1 Sn7A 59.59(15) . . ?
C1 Cd1 Sn7A 138.9(2) . . ?
Sn8A Cd1 Sn7A 59.1(2) . . ?
Sn8 Cd1 Sn7A 63.99(15) . . ?
Sn6 Cd1 Sn7A 65.29(14) . . ?
Sn7 Cd1 Sn7A 1.94(17) . . ?
Sn9 Cd1 Sn7A 97.83(14) . . ?
C2 C1 C6 123.0(8) . . ?
C2 C1 Cd1 118.7(6) . . ?
C6 C1 Cd1 118.0(6) . . ?
C1 C2 C3 117.0(12) . . ?
C1 C2 H2 121.5 . . ?
C3 C2 H2 121.5 . . ?
C4 C3 C2 115.8(14) . . ?
C4 C3 H3 122.1 . . ?
C2 C3 H3 122.1 . . ?
C3 C4 C5 125.2(12) . . ?
C3 C4 H4 117.4 . . ?
C5 C4 H4 117.4 . . ?
C6 C5 C4 114.7(11) . . ?
C6 C5 H5 122.7 . . ?
C4 C5 H5 122.7 . . ?
C5 C6 C1 124.3(11) . . ?
C5 C6 H6 117.9 . . ?
C1 C6 H6 117.9 . . ?
O14 K1 O15 131.31(11) . . ?
O14 K1 O11 133.13(10) . . ?
O15 K1 O11 90.94(10) . . ?
O14 K1 O12 95.18(10) . . ?
O15 K1 O12 128.75(10) . . ?
O11 K1 O12 61.43(10) . . ?
O14 K1 O16 104.78(10) . . ?
O15 K1 O16 60.81(9) . . ?
O11 K1 O16 114.88(10) . . ?
O12 K1 O16 91.07(10) . . ?
O14 K1 O13 59.53(10) . . ?
O15 K1 O13 103.70(10) . . ?
O11 K1 O13 95.94(10) . . ?
O12 K1 O13 120.28(11) . . ?
O16 K1 O13 144.49(10) . . ?
O14 K1 N11 119.20(11) . . ?
O15 K1 N11 59.98(11) . . ?
O11 K1 N11 59.62(11) . . ?
O12 K1 N11 120.49(11) . . ?
O16 K1 N11 120.28(11) . . ?
O13 K1 N11 60.05(11) . . ?
O14 K1 N12 61.24(10) . . ?
O15 K1 N12 119.38(10) . . ?
O11 K1 N12 120.51(11) . . ?
O12 K1 N12 59.75(10) . . ?
O16 K1 N12 59.07(10) . . ?
O13 K1 N12 120.44(10) . . ?
N11 K1 N12 179.35(11) . . ?
O21 K2 O25 87.79(11) . . ?
O21 K2 O26 111.07(13) . . ?
O25 K2 O26 59.47(12) . . ?
O21 K2 O23 94.16(11) . . ?
O25 K2 O23 109.19(12) . . ?
O26 K2 O23 150.83(14) . . ?
O21 K2 O24 128.21(12) . . ?
O25 K2 O24 140.53(12) . . ?
O26 K2 O24 110.69(13) . . ?
O23 K2 O24 59.07(11) . . ?
O21 K2 O22 61.69(12) . . ?
O25 K2 O22 122.74(12) . . ?
O26 K2 O22 86.38(13) . . ?
O23 K2 O22 119.52(13) . . ?
O24 K2 O22 92.11(11) . . ?
O21 K2 N21 61.74(12) . . ?
O25 K2 N21 60.20(13) . . ?
O26 K2 N21 119.45(13) . . ?
O23 K2 N21 59.60(12) . . ?
O24 K2 N21 118.36(13) . . ?
O22 K2 N21 123.09(14) . . ?
O21 K2 N22 121.91(16) . . ?
O25 K2 N22 117.61(14) . . ?
O26 K2 N22 58.79(14) . . ?
O23 K2 N22 119.96(14) . . ?
O24 K2 N22 60.92(13) . . ?
O22 K2 N22 60.69(16) . . ?
N21 K2 N22 176.15(17) . . ?
O21 K2 C215 85.21(16) . . ?
O25 K2 C215 22.19(14) . . ?
O26 K2 C215 42.11(16) . . ?
O23 K2 C215 131.33(15) . . ?
O24 K2 C215 146.35(17) . . ?
O22 K2 C215 102.84(15) . . ?
N21 K2 C215 78.17(16) . . ?
N22 K2 C215 100.51(17) . . ?
O31 K3 O34 137.79(11) . . ?
O31 K3 O36 122.79(12) . . ?
O34 K3 O36 94.43(10) . . ?
O31 K3 O35 102.49(11) . . ?
O34 K3 O35 114.09(10) . . ?
O36 K3 O35 59.90(11) . . ?
O31 K3 O33 97.26(11) . . ?
O34 K3 O33 60.27(9) . . ?
O36 K3 O33 135.34(10) . . ?
O35 K3 O33 95.36(10) . . ?
O31 K3 O32 58.99(11) . . ?
O34 K3 O32 97.17(11) . . ?
O36 K3 O32 102.02(11) . . ?
O35 K3 O32 143.97(12) . . ?
O33 K3 O32 116.31(11) . . ?
O31 K3 N31 61.32(11) . . ?
O34 K3 N31 119.50(11) . . ?
O36 K3 N31 119.74(11) . . ?
O35 K3 N31 61.00(11) . . ?
O33 K3 N31 60.52(11) . . ?
O32 K3 N31 119.04(11) . . ?
O31 K3 N32 117.98(12) . . ?
O34 K3 N32 61.13(10) . . ?
O36 K3 N32 60.34(11) . . ?
O35 K3 N32 119.23(11) . . ?
O33 K3 N32 120.01(10) . . ?
O32 K3 N32 60.33(11) . . ?
N31 K3 N32 179.26(12) . . ?
C101 N11 C113 110.3(4) . . ?
C101 N11 C107 109.2(4) . . ?
C113 N11 C107 110.0(4) . . ?
C101 N11 K1 110.0(3) . . ?
C113 N11 K1 107.3(3) . . ?
C107 N11 K1 110.0(3) . . ?
C106 N12 C118 110.0(4) . . ?
C106 N12 C112 111.6(4) . . ?
C118 N12 C112 109.2(4) . . ?
C106 N12 K1 109.2(3) . . ?
C118 N12 K1 111.4(3) . . ?
C112 N12 K1 105.4(3) . . ?
C207 N21 C213 112.9(6) . . ?
C207 N21 C201 107.3(6) . . ?
C213 N21 C201 110.7(5) . . ?
C207 N21 K2 111.2(4) . . ?
C213 N21 K2 107.4(3) . . ?
C201 N21 K2 107.2(3) . . ?
C18A N22 C212 126.3(7) . . ?
C18A N22 C206 91.6(7) . . ?
C212 N22 C206 108.8(5) . . ?
C18A N22 C218 41.6(6) . . ?
C212 N22 C218 95.9(7) . . ?
C206 N22 C218 131.5(7) . . ?
C18A N22 K2 112.6(6) . . ?
C212 N22 K2 106.8(3) . . ?
C206 N22 K2 108.9(4) . . ?
C218 N22 K2 102.4(5) . . ?
C307 N31 C313 109.3(4) . . ?
C307 N31 C301 109.9(4) . . ?
C313 N31 C301 110.7(4) . . ?
C307 N31 K3 109.9(3) . . ?
C313 N31 K3 109.9(3) . . ?
C301 N31 K3 107.1(3) . . ?
C318 N32 C312 110.4(4) . . ?
C318 N32 C306 110.4(5) . . ?
C312 N32 C306 109.4(4) . . ?
C318 N32 K3 108.0(3) . . ?
C312 N32 K3 108.3(3) . . ?
C306 N32 K3 110.4(3) . . ?
C103 O11 C102 111.8(4) . . ?
C103 O11 K1 113.0(3) . . ?
C102 O11 K1 116.0(3) . . ?
C105 O12 C104 111.4(4) . . ?
C105 O12 K1 117.5(3) . . ?
C104 O12 K1 109.8(3) . . ?
C109 O13 C108 112.4(4) . . ?
C109 O13 K1 115.4(3) . . ?
C108 O13 K1 115.2(3) . . ?
C111 O14 C110 111.7(4) . . ?
C111 O14 K1 119.3(3) . . ?
C110 O14 K1 116.0(3) . . ?
C114 O15 C115 110.8(4) . . ?
C114 O15 K1 121.2(3) . . ?
C115 O15 K1 111.5(3) . . ?
C117 O16 C116 111.4(3) . . ?
C117 O16 K1 114.7(3) . . ?
C116 O16 K1 114.2(3) . . ?
C202 O21 C203 111.1(5) . . ?
C202 O21 K2 114.0(4) . . ?
C203 O21 K2 113.4(3) . . ?
C204 O22 C205 110.8(5) . . ?
C204 O22 K2 110.7(3) . . ?
C205 O22 K2 113.5(5) . . ?
C209 O23 C208 115.4(5) . . ?
C209 O23 K2 118.6(3) . . ?
C208 O23 K2 117.0(4) . . ?
C210 O24 C211 111.4(5) . . ?
C210 O24 K2 110.9(3) . . ?
C211 O24 K2 114.9(3) . . ?
C215 O25 C214 112.8(5) . . ?
C215 O25 K2 109.4(3) . . ?
C214 O25 K2 120.7(3) . . ?
C217 O26 C216 115.0(6) . . ?
C217 O26 K2 122.5(5) . . ?
C216 O26 K2 118.7(4) . . ?
C302 O31 C303 109.1(5) . . ?
C302 O31 K3 117.2(3) . . ?
C303 O31 K3 117.7(3) . . ?
C305 O32 C304 109.7(5) . . ?
C305 O32 K3 116.6(3) . . ?
C304 O32 K3 113.9(3) . . ?
C309 O33 C308 110.1(4) . . ?
C309 O33 K3 112.0(3) . . ?
C308 O33 K3 116.1(3) . . ?
C310 O34 C311 111.1(4) . . ?
C310 O34 K3 115.7(3) . . ?
C311 O34 K3 116.9(3) . . ?
C314 O35 C315 111.4(4) . . ?
C314 O35 K3 113.9(3) . . ?
C315 O35 K3 114.9(3) . . ?
C316 O36 C317 110.9(4) . . ?
C316 O36 K3 115.3(3) . . ?
C317 O36 K3 120.7(3) . . ?
N11 C101 C102 112.2(4) . . ?
N11 C101 H10I 109.2 . . ?
C102 C101 H10I 109.2 . . ?
N11 C101 H10J 109.2 . . ?
C102 C101 H10J 109.2 . . ?
H10I C101 H10J 107.9 . . ?
O11 C102 C101 108.3(4) . . ?
O11 C102 H10K 110.0 . . ?
C101 C102 H10K 110.0 . . ?
O11 C102 H10L 110.0 . . ?
C101 C102 H10L 110.0 . . ?
H10K C102 H10L 108.4 . . ?
O11 C103 C104 108.8(4) . . ?
O11 C103 H10O 109.9 . . ?
C104 C103 H10O 109.9 . . ?
O11 C103 H10P 109.9 . . ?
C104 C103 H10P 109.9 . . ?
H10O C103 H10P 108.3 . . ?
O12 C104 C103 109.5(4) . . ?
O12 C104 H10Q 109.8 . . ?
C103 C104 H10Q 109.8 . . ?
O12 C104 H10R 109.8 . . ?
C103 C104 H10R 109.8 . . ?
H10Q C104 H10R 108.2 . . ?
O12 C105 C106 108.6(4) . . ?
O12 C105 H10C 110.0 . . ?
C106 C105 H10C 110.0 . . ?
O12 C105 H10D 110.0 . . ?
C106 C105 H10D 110.0 . . ?
H10C C105 H10D 108.4 . . ?
N12 C106 C105 112.6(4) . . ?
N12 C106 H10A 109.1 . . ?
C105 C106 H10A 109.1 . . ?
N12 C106 H10B 109.1 . . ?
C105 C106 H10B 109.1 . . ?
H10A C106 H10B 107.8 . . ?
N11 C107 C108 114.3(4) . . ?
N11 C107 H10E 108.7 . . ?
C108 C107 H10E 108.7 . . ?
N11 C107 H10F 108.7 . . ?
C108 C107 H10F 108.7 . . ?
H10E C107 H10F 107.6 . . ?
O13 C108 C107 109.6(4) . . ?
O13 C108 H10M 109.8 . . ?
C107 C108 H10M 109.8 . . ?
O13 C108 H10N 109.8 . . ?
C107 C108 H10N 109.8 . . ?
H10M C108 H10N 108.2 . . ?
O13 C109 C110 109.0(4) . . ?
O13 C109 H10G 109.9 . . ?
C110 C109 H10G 109.9 . . ?
O13 C109 H10H 109.9 . . ?
C110 C109 H10H 109.9 . . ?
H10G C109 H10H 108.3 . . ?
O14 C110 C109 108.9(4) . . ?
O14 C110 H11Q 109.9 . . ?
C109 C110 H11Q 109.9 . . ?
O14 C110 H11R 109.9 . . ?
C109 C110 H11R 109.9 . . ?
H11Q C110 H11R 108.3 . . ?
O14 C111 C112 109.8(4) . . ?
O14 C111 H11I 109.7 . . ?
C112 C111 H11I 109.7 . . ?
O14 C111 H11J 109.7 . . ?
C112 C111 H11J 109.7 . . ?
H11I C111 H11J 108.2 . . ?
N12 C112 C111 114.7(4) . . ?
N12 C112 H11A 108.6 . . ?
C111 C112 H11A 108.6 . . ?
N12 C112 H11B 108.6 . . ?
C111 C112 H11B 108.6 . . ?
H11A C112 H11B 107.6 . . ?
N11 C113 C114 113.9(5) . . ?
N11 C113 H11M 108.8 . . ?
C114 C113 H11M 108.8 . . ?
N11 C113 H11N 108.8 . . ?
C114 C113 H11N 108.8 . . ?
H11M C113 H11N 107.7 . . ?
O15 C114 C113 108.3(4) . . ?
O15 C114 H11G 110.0 . . ?
C113 C114 H11G 110.0 . . ?
O15 C114 H11H 110.0 . . ?
C113 C114 H11H 110.0 . . ?
H11G C114 H11H 108.4 . . ?
O15 C115 C116 109.9(4) . . ?
O15 C115 H11K 109.7 . . ?
C116 C115 H11K 109.7 . . ?
O15 C115 H11L 109.7 . . ?
C116 C115 H11L 109.7 . . ?
H11K C115 H11L 108.2 . . ?
O16 C116 C115 109.0(4) . . ?
O16 C116 H11C 109.9 . . ?
C115 C116 H11C 109.9 . . ?
O16 C116 H11D 109.9 . . ?
C115 C116 H11D 109.9 . . ?
H11C C116 H11D 108.3 . . ?
O16 C117 C118 107.9(4) . . ?
O16 C117 H11O 110.1 . . ?
C118 C117 H11O 110.1 . . ?
O16 C117 H11P 110.1 . . ?
C118 C117 H11P 110.1 . . ?
H11O C117 H11P 108.4 . . ?
N12 C118 C117 113.0(4) . . ?
N12 C118 H11E 109.0 . . ?
C117 C118 H11E 109.0 . . ?
N12 C118 H11F 109.0 . . ?
C117 C118 H11F 109.0 . . ?
H11E C118 H11F 107.8 . . ?
N21 C201 C202 113.2(6) . . ?
N21 C201 H20C 108.9 . . ?
C202 C201 H20C 108.9 . . ?
N21 C201 H20D 108.9 . . ?
C202 C201 H20D 108.9 . . ?
H20C C201 H20D 107.8 . . ?
O21 C202 C201 108.7(5) . . ?
O21 C202 H02C 109.9 . . ?
C201 C202 H02C 109.9 . . ?
O21 C202 H02D 109.9 . . ?
C201 C202 H02D 109.9 . . ?
H02C C202 H02D 108.3 . . ?
O21 C203 C204 107.6(5) . . ?
O21 C203 H02A 110.2 . . ?
C204 C203 H02A 110.2 . . ?
O21 C203 H02B 110.2 . . ?
C204 C203 H02B 110.2 . . ?
H02A C203 H02B 108.5 . . ?
O22 C204 C203 109.5(5) . . ?
O22 C204 H20G 109.8 . . ?
C203 C204 H20G 109.8 . . ?
O22 C204 H20H 109.8 . . ?
C203 C204 H20H 109.8 . . ?
H20G C204 H20H 108.2 . . ?
O22 C205 C206 107.7(6) . . ?
O22 C205 H20M 110.2 . . ?
C206 C205 H20M 110.2 . . ?
O22 C205 H20N 110.2 . . ?
C206 C205 H20N 110.2 . . ?
H20M C205 H20N 108.5 . . ?
N22 C206 C205 112.0(7) . . ?
N22 C206 H20K 109.2 . . ?
C205 C206 H20K 109.2 . . ?
N22 C206 H20L 109.2 . . ?
C205 C206 H20L 109.2 . . ?
H20K C206 H20L 107.9 . . ?
N21 C207 C208 116.1(6) . . ?
N21 C207 H20I 108.3 . . ?
C208 C207 H20I 108.3 . . ?
N21 C207 H20J 108.3 . . ?
C208 C207 H20J 108.3 . . ?
H20I C207 H20J 107.4 . . ?
O23 C208 C207 111.3(5) . . ?
O23 C208 H20E 109.4 . . ?
C207 C208 H20E 109.4 . . ?
O23 C208 H20F 109.4 . . ?
C207 C208 H20F 109.4 . . ?
H20E C208 H20F 108.0 . . ?
O23 C209 C210 109.7(5) . . ?
O23 C209 H20A 109.7 . . ?
C210 C209 H20A 109.7 . . ?
O23 C209 H20B 109.7 . . ?
C210 C209 H20B 109.7 . . ?
H20A C209 H20B 108.2 . . ?
O24 C210 C209 109.5(6) . . ?
O24 C210 H21K 109.8 . . ?
C209 C210 H21K 109.8 . . ?
O24 C210 H21L 109.8 . . ?
C209 C210 H21L 109.8 . . ?
H21K C210 H21L 108.2 . . ?
O24 C211 C212 108.2(6) . . ?
O24 C211 H21E 110.1 . . ?
C212 C211 H21E 110.1 . . ?
O24 C211 H21F 110.1 . . ?
C212 C211 H21F 110.1 . . ?
H21E C211 H21F 108.4 . . ?
N22 C212 C211 113.5(5) . . ?
N22 C212 H21G 108.9 . . ?
C211 C212 H21G 108.9 . . ?
N22 C212 H21H 108.9 . . ?
C211 C212 H21H 108.9 . . ?
H21G C212 H21H 107.7 . . ?
N21 C213 C214 114.0(5) . . ?
N21 C213 H21A 108.8 . . ?
C214 C213 H21A 108.8 . . ?
N21 C213 H21B 108.8 . . ?
C214 C213 H21B 108.8 . . ?
H21A C213 H21B 107.6 . . ?
O25 C214 C213 111.5(5) . . ?
O25 C214 H21C 109.3 . . ?
C213 C214 H21C 109.3 . . ?
O25 C214 H21D 109.3 . . ?
C213 C214 H21D 109.3 . . ?
H21C C214 H21D 108.0 . . ?
O25 C215 C216 109.5(6) . . ?
O25 C215 K2 48.4(2) . . ?
C216 C215 K2 84.4(3) . . ?
O25 C215 H21I 109.8 . . ?
C216 C215 H21I 109.8 . . ?
K2 C215 H21I 157.9 . . ?
O25 C215 H21J 109.8 . . ?
C216 C215 H21J 109.8 . . ?
K2 C215 H21J 81.2 . . ?
H21I C215 H21J 108.2 . . ?
O26 C216 C215 109.8(5) . . ?
O26 C216 H21M 109.7 . . ?
C215 C216 H21M 109.7 . . ?
O26 C216 H21N 109.7 . . ?
C215 C216 H21N 109.7 . . ?
H21M C216 H21N 108.2 . . ?
C18A C217 O26 114.0(7) . . ?
C18A C217 C218 47.0(8) . . ?
O26 C217 C218 118.1(8) . . ?
C18A C217 H21O 137.9 . . ?
O26 C217 H21O 107.8 . . ?
C218 C217 H21O 107.8 . . ?
C18A C217 H21P 64.9 . . ?
O26 C217 H21P 107.8 . . ?
C218 C217 H21P 107.8 . . ?
H21O C217 H21P 107.1 . . ?
C217 C218 N22 113.4(10) . . ?
C217 C218 H21Q 108.9 . . ?
N22 C218 H21Q 108.9 . . ?
C217 C218 H21R 108.9 . . ?
N22 C218 H21R 108.9 . . ?
H21Q C218 H21R 107.7 . . ?
C217 C18A N22 112.4(10) . . ?
C217 C18A H18A 109.1 . . ?
N22 C18A H18A 109.1 . . ?
C217 C18A H18B 109.1 . . ?
N22 C18A H18B 109.1 . . ?
H18A C18A H18B 107.8 . . ?
N31 C301 C302 114.5(5) . . ?
N31 C301 H30I 108.6 . . ?
C302 C301 H30I 108.6 . . ?
N31 C301 H30J 108.6 . . ?
C302 C301 H30J 108.6 . . ?
H30I C301 H30J 107.6 . . ?
O31 C302 C301 108.7(5) . . ?
O31 C302 H30K 109.9 . . ?
C301 C302 H30K 109.9 . . ?
O31 C302 H30L 109.9 . . ?
C301 C302 H30L 109.9 . . ?
H30K C302 H30L 108.3 . . ?
O31 C303 C304 109.3(6) . . ?
O31 C303 H30O 109.8 . . ?
C304 C303 H30O 109.8 . . ?
O31 C303 H30P 109.8 . . ?
C304 C303 H30P 109.8 . . ?
H30O C303 H30P 108.3 . . ?
O32 C304 C303 109.4(6) . . ?
O32 C304 H30Q 109.8 . . ?
C303 C304 H30Q 109.8 . . ?
O32 C304 H30R 109.8 . . ?
C303 C304 H30R 109.8 . . ?
H30Q C304 H30R 108.2 . . ?
O32 C305 C306 109.9(5) . . ?
O32 C305 H30M 109.7 . . ?
C306 C305 H30M 109.7 . . ?
O32 C305 H30N 109.7 . . ?
C306 C305 H30N 109.7 . . ?
H30M C305 H30N 108.2 . . ?
N32 C306 C305 114.2(5) . . ?
N32 C306 H30G 108.7 . . ?
C305 C306 H30G 108.7 . . ?
N32 C306 H30H 108.7 . . ?
C305 C306 H30H 108.7 . . ?
H30G C306 H30H 107.6 . . ?
N31 C307 C308 113.3(4) . . ?
N31 C307 H30C 108.9 . . ?
C308 C307 H30C 108.9 . . ?
N31 C307 H30D 108.9 . . ?
C308 C307 H30D 108.9 . . ?
H30C C307 H30D 107.7 . . ?
O33 C308 C307 109.4(4) . . ?
O33 C308 H30E 109.8 . . ?
C307 C308 H30E 109.8 . . ?
O33 C308 H30F 109.8 . . ?
C307 C308 H30F 109.8 . . ?
H30E C308 H30F 108.2 . . ?
O33 C309 C310 109.2(4) . . ?
O33 C309 H30A 109.8 . . ?
C310 C309 H30A 109.8 . . ?
O33 C309 H30B 109.8 . . ?
C310 C309 H30B 109.8 . . ?
H30A C309 H30B 108.3 . . ?
O34 C310 C309 109.1(4) . . ?
O34 C310 H31C 109.9 . . ?
C309 C310 H31C 109.9 . . ?
O34 C310 H31D 109.9 . . ?
C309 C310 H31D 109.9 . . ?
H31C C310 H31D 108.3 . . ?
O34 C311 C312 109.6(4) . . ?
O34 C311 H31A 109.8 . . ?
C312 C311 H31A 109.8 . . ?
O34 C311 H31B 109.8 . . ?
C312 C311 H31B 109.8 . . ?
H31A C311 H31B 108.2 . . ?
N32 C312 C311 114.0(4) . . ?
N32 C312 H31E 108.7 . . ?
C311 C312 H31E 108.7 . . ?
N32 C312 H31F 108.7 . . ?
C311 C312 H31F 108.7 . . ?
H31E C312 H31F 107.6 . . ?
N31 C313 C314 114.1(5) . . ?
N31 C313 H31Q 108.7 . . ?
C314 C313 H31Q 108.7 . . ?
N31 C313 H31R 108.7 . . ?
C314 C313 H31R 108.7 . . ?
H31Q C313 H31R 107.6 . . ?
O35 C314 C313 109.9(4) . . ?
O35 C314 H31K 109.7 . . ?
C313 C314 H31K 109.7 . . ?
O35 C314 H31L 109.7 . . ?
C313 C314 H31L 109.7 . . ?
H31K C314 H31L 108.2 . . ?
O35 C315 C316 109.6(4) . . ?
O35 C315 H31I 109.7 . . ?
C316 C315 H31I 109.7 . . ?
O35 C315 H31J 109.7 . . ?
C316 C315 H31J 109.7 . . ?
H31I C315 H31J 108.2 . . ?
O36 C316 C315 109.6(4) . . ?
O36 C316 H31O 109.8 . . ?
C315 C316 H31O 109.8 . . ?
O36 C316 H31P 109.8 . . ?
C315 C316 H31P 109.8 . . ?
H31O C316 H31P 108.2 . . ?
O36 C317 C318 109.1(4) . . ?
O36 C317 H31G 109.9 . . ?
C318 C317 H31G 109.9 . . ?
O36 C317 H31H 109.9 . . ?
C318 C317 H31H 109.9 . . ?
H31G C317 H31H 108.3 . . ?
N32 C318 C317 115.5(5) . . ?
N32 C318 H31M 108.4 . . ?
C317 C318 H31M 108.4 . . ?
N32 C318 H31N 108.4 . . ?
C317 C318 H31N 108.4 . . ?
H31M C318 H31N 107.5 . . ?
C1S N1S H1S1 109.5 . . ?
C1S N1S H1S2 109.5 . . ?
H1S1 N1S H1S2 109.5 . . ?
C1S N1S H1S3 109.5 . . ?
H1S1 N1S H1S3 109.5 . . ?
H1S2 N1S H1S3 109.5 . . ?
N1S C1S C2S 114.0(4) . . ?
N1S C1S H1S4 108.8 . . ?
C2S C1S H1S4 108.8 . . ?
N1S C1S H1S5 108.8 . . ?
C2S C1S H1S5 108.8 . . ?
H1S4 C1S H1S5 107.7 . . ?
N2S C2S C1S 110.3(4) . . ?
N2S C2S H2S4 109.6 . . ?
C1S C2S H2S4 109.6 . . ?
N2S C2S H2S5 109.6 . . ?
C1S C2S H2S5 109.6 . . ?
H2S4 C2S H2S5 108.1 . . ?
C2S N2S H2S1 109.5 . . ?
C2S N2S H2S2 109.5 . . ?
H2S1 N2S H2S2 109.5 . . ?
C2S N2S H2S3 109.5 . . ?
H2S1 N2S H2S3 109.5 . . ?
H2S2 N2S H2S3 109.5 . . ?

loop_
_geom_bond_atom_site_label_1
_geom_bond_atom_site_label_2
_geom_bond_distance
_geom_bond_site_symmetry_2
_geom_bond_publ_flag
Sn1 Sn5 2.9184(18) . ?
Sn1 Sn3 2.9242(17) . ?
Sn1 Sn4 2.9379(16) . ?
Sn1 Sn2 2.9542(19) . ?
Sn2 Sn6 2.9160(9) . ?
Sn2 Sn9 2.9311(10) . ?
Sn2 Sn5 3.1789(9) . ?
Sn2 Sn3 3.2307(16) . ?
Sn3 Sn6 2.9279(11) . ?
Sn3 Sn7 2.9357(18) . ?
Sn3 Sn4 3.2187(9) . ?
Sn6 Cd1 2.9208(7) . ?
Sn6 Sn9 3.1698(6) . ?
Sn6 Sn7 3.1711(14) . ?
Sn7 Cd1 2.9233(13) . ?
Sn7 Sn4 2.9630(15) . ?
Sn7 Sn8 3.163(2) . ?
Sn8 Cd1 2.9192(14) . ?
Sn8 Sn5 2.936(2) . ?
Sn8 Sn4 2.958(2) . ?
Sn8 Sn9 3.123(2) . ?
Sn1A Sn4 2.937(8) . ?
Sn1A Sn2A 2.960(10) . ?
Sn1A Sn3A 2.968(10) . ?
Sn1A Sn5 3.095(9) . ?
Sn2A Sn9 2.897(7) . ?
Sn2A Sn3A 2.971(9) . ?
Sn2A Sn5 3.221(7) . ?
Sn2A Sn6A 3.297(7) . ?
Sn3A Sn7A 2.963(9) . ?
Sn3A Sn6A 3.025(6) . ?
Sn6A Cd1 1.939(4) . ?
Sn6A Sn9 2.826(2) . ?
Sn6A Sn7A 2.897(7) . ?
Sn6A Sn8A 3.250(6) . ?
Sn7A Sn4 2.732(8) . ?
Sn7A Sn8A 2.990(10) . ?
Sn7A Cd1 3.348(5) . ?
Sn8A Cd1 2.554(6) . ?
Sn8A Sn4 2.928(8) . ?
Sn8A Sn9 3.016(8) . ?
Sn8A Sn5 3.088(7) . ?
Sn4 Sn5 3.1569(5) . ?
Sn5 Sn9 2.9499(5) . ?
Sn9 Cd1 2.9567(6) . ?
Cd1 C1 2.231(7) . ?
C1 C2 1.340(12) . ?
C1 C6 1.437(12) . ?
C2 C3 1.573(16) . ?
C2 H2 0.9500 . ?
C3 C4 1.33(2) . ?
C3 H3 0.9500 . ?
C4 C5 1.532(19) . ?
C4 H4 0.9500 . ?
C5 C6 1.300(12) . ?
C5 H5 0.9500 . ?
C6 H6 0.9500 . ?
K1 O14 2.774(3) . ?
K1 O15 2.789(3) . ?
K1 O11 2.816(3) . ?
K1 O12 2.828(3) . ?
K1 O16 2.838(3) . ?
K1 O13 2.851(3) . ?
K1 N11 3.033(4) . ?
K1 N12 3.034(4) . ?
K2 O21 2.759(4) . ?
K2 O25 2.785(4) . ?
K2 O26 2.797(4) . ?
K2 O23 2.798(4) . ?
K2 O24 2.813(4) . ?
K2 O22 2.817(4) . ?
K2 N21 3.005(4) . ?
K2 N22 3.015(5) . ?
K2 C215 3.513(6) . ?
K3 O31 2.796(3) . ?
K3 O34 2.804(3) . ?
K3 O36 2.807(3) . ?
K3 O35 2.851(3) . ?
K3 O33 2.855(3) . ?
K3 O32 2.873(4) . ?
K3 N31 2.980(4) . ?
K3 N32 2.991(4) . ?
N11 C101 1.474(7) . ?
N11 C113 1.475(7) . ?
N11 C107 1.480(7) . ?
N12 C106 1.461(6) . ?
N12 C118 1.469(6) . ?
N12 C112 1.477(6) . ?
N21 C207 1.439(8) . ?
N21 C213 1.457(8) . ?
N21 C201 1.489(8) . ?
N22 C18A 1.523(15) . ?
N22 C212 1.474(8) . ?
N22 C206 1.509(10) . ?
N22 C218 1.626(14) . ?
N31 C307 1.471(7) . ?
N31 C313 1.472(7) . ?
N31 C301 1.474(7) . ?
N32 C318 1.455(7) . ?
N32 C312 1.472(6) . ?
N32 C306 1.475(7) . ?
O11 C103 1.423(6) . ?
O11 C102 1.425(6) . ?
O12 C105 1.419(6) . ?
O12 C104 1.432(6) . ?
O13 C109 1.421(6) . ?
O13 C108 1.423(7) . ?
O14 C111 1.417(6) . ?
O14 C110 1.426(6) . ?
O15 C114 1.418(6) . ?
O15 C115 1.426(6) . ?
O16 C117 1.418(6) . ?
O16 C116 1.422(6) . ?
O21 C202 1.424(7) . ?
O21 C203 1.425(7) . ?
O22 C204 1.413(7) . ?
O22 C205 1.418(8) . ?
O23 C209 1.400(7) . ?
O23 C208 1.411(7) . ?
O24 C210 1.414(8) . ?
O24 C211 1.428(7) . ?
O25 C215 1.407(7) . ?
O25 C214 1.420(7) . ?
O26 C217 1.388(8) . ?
O26 C216 1.399(8) . ?
O31 C302 1.422(7) . ?
O31 C303 1.422(7) . ?
O32 C305 1.419(7) . ?
O32 C304 1.437(7) . ?
O33 C309 1.422(6) . ?
O33 C308 1.430(6) . ?
O34 C310 1.420(6) . ?
O34 C311 1.437(6) . ?
O35 C314 1.428(7) . ?
O35 C315 1.432(6) . ?
O36 C316 1.425(7) . ?
O36 C317 1.426(6) . ?
C101 C102 1.501(8) . ?
C101 H10I 0.9900 . ?
C101 H10J 0.9900 . ?
C102 H10K 0.9900 . ?
C102 H10L 0.9900 . ?
C103 C104 1.480(8) . ?
C103 H10O 0.9900 . ?
C103 H10P 0.9900 . ?
C104 H10Q 0.9900 . ?
C104 H10R 0.9900 . ?
C105 C106 1.513(7) . ?
C105 H10C 0.9900 . ?
C105 H10D 0.9900 . ?
C106 H10A 0.9900 . ?
C106 H10B 0.9900 . ?
C107 C108 1.494(8) . ?
C107 H10E 0.9900 . ?
C107 H10F 0.9900 . ?
C108 H10M 0.9900 . ?
C108 H10N 0.9900 . ?
C109 C110 1.485(8) . ?
C109 H10G 0.9900 . ?
C109 H10H 0.9900 . ?
C110 H11Q 0.9900 . ?
C110 H11R 0.9900 . ?
C111 C112 1.496(7) . ?
C111 H11I 0.9900 . ?
C111 H11J 0.9900 . ?
C112 H11A 0.9900 . ?
C112 H11B 0.9900 . ?
C113 C114 1.507(8) . ?
C113 H11M 0.9900 . ?
C113 H11N 0.9900 . ?
C114 H11G 0.9900 . ?
C114 H11H 0.9900 . ?
C115 C116 1.479(7) . ?
C115 H11K 0.9900 . ?
C115 H11L 0.9900 . ?
C116 H11C 0.9900 . ?
C116 H11D 0.9900 . ?
C117 C118 1.509(7) . ?
C117 H11O 0.9900 . ?
C117 H11P 0.9900 . ?
C118 H11E 0.9900 . ?
C118 H11F 0.9900 . ?
C201 C202 1.498(9) . ?
C201 H20C 0.9900 . ?
C201 H20D 0.9900 . ?
C202 H02C 0.9900 . ?
C202 H02D 0.9900 . ?
C203 C204 1.499(9) . ?
C203 H02A 0.9900 . ?
C203 H02B 0.9900 . ?
C204 H20G 0.9900 . ?
C204 H20H 0.9900 . ?
C205 C206 1.512(10) . ?
C205 H20M 0.9900 . ?
C205 H20N 0.9900 . ?
C206 H20K 0.9900 . ?
C206 H20L 0.9900 . ?
C207 C208 1.460(9) . ?
C207 H20I 0.9900 . ?
C207 H20J 0.9900 . ?
C208 H20E 0.9900 . ?
C208 H20F 0.9900 . ?
C209 C210 1.458(9) . ?
C209 H20A 0.9900 . ?
C209 H20B 0.9900 . ?
C210 H21K 0.9900 . ?
C210 H21L 0.9900 . ?
C211 C212 1.479(10) . ?
C211 H21E 0.9900 . ?
C211 H21F 0.9900 . ?
C212 H21G 0.9900 . ?
C212 H21H 0.9900 . ?
C213 C214 1.475(10) . ?
C213 H21A 0.9900 . ?
C213 H21B 0.9900 . ?
C214 H21C 0.9900 . ?
C214 H21D 0.9900 . ?
C215 C216 1.489(10) . ?
C215 H21I 0.9900 . ?
C215 H21J 0.9900 . ?
C216 H21M 0.9900 . ?
C216 H21N 0.9900 . ?
C217 C18A 1.462(15) . ?
C217 C218 1.337(14) . ?
C217 H21O 0.9900 . ?
C217 H21P 0.9900 . ?
C218 H21Q 0.9900 . ?
C218 H21R 0.9900 . ?
C18A H18A 0.9900 . ?
C18A H18B 0.9900 . ?
C301 C302 1.490(8) . ?
C301 H30I 0.9900 . ?
C301 H30J 0.9900 . ?
C302 H30K 0.9900 . ?
C302 H30L 0.9900 . ?
C303 C304 1.460(9) . ?
C303 H30O 0.9900 . ?
C303 H30P 0.9900 . ?
C304 H30Q 0.9900 . ?
C304 H30R 0.9900 . ?
C305 C306 1.505(8) . ?
C305 H30M 0.9900 . ?
C305 H30N 0.9900 . ?
C306 H30G 0.9900 . ?
C306 H30H 0.9900 . ?
C307 C308 1.497(8) . ?
C307 H30C 0.9900 . ?
C307 H30D 0.9900 . ?
C308 H30E 0.9900 . ?
C308 H30F 0.9900 . ?
C309 C310 1.493(7) . ?
C309 H30A 0.9900 . ?
C309 H30B 0.9900 . ?
C310 H31C 0.9900 . ?
C310 H31D 0.9900 . ?
C311 C312 1.490(7) . ?
C311 H31A 0.9900 . ?
C311 H31B 0.9900 . ?
C312 H31E 0.9900 . ?
C312 H31F 0.9900 . ?
C313 C314 1.492(8) . ?
C313 H31Q 0.9900 . ?
C313 H31R 0.9900 . ?
C314 H31K 0.9900 . ?
C314 H31L 0.9900 . ?
C315 C316 1.487(8) . ?
C315 H31I 0.9900 . ?
C315 H31J 0.9900 . ?
C316 H31O 0.9900 . ?
C316 H31P 0.9900 . ?
C317 C318 1.497(9) . ?
C317 H31G 0.9900 . ?
C317 H31H 0.9900 . ?
C318 H31M 0.9900 . ?
C318 H31N 0.9900 . ?
N1S C1S 1.476(7) . ?
N1S H1S1 0.9100 . ?
N1S H1S2 0.9100 . ?
N1S H1S3 0.9100 . ?
C1S C2S 1.489(7) . ?
C1S H1S4 0.9900 . ?
C1S H1S5 0.9900 . ?
C2S N2S 1.466(7) . ?
C2S H2S4 0.9900 . ?
C2S H2S5 0.9900 . ?
N2S H2S1 0.9100 . ?
N2S H2S2 0.9100 . ?
N2S H2S3 0.9100 . ?
